data_1001605
loop_
_publ_author_name
'Boudin, S'
'Grandin, A'
'Borel, M M'
'Leclaire, A'
'Raveau, B'

_publ_section_title
;
A vanadium(III) monophosphate built up from rutile chains:
CdV~2~O(PO~4~)~2~
;
_journal_coden_ASTM JSSCBI
_journal_name_full 'Journal of Solid State Chemistry'
_journal_page_first 380
_journal_page_last 384
_journal_paper_doi 10.1006/jssc.1994.1242
_journal_volume 111
_journal_year 1994
_chemical_formula_structural 'Cd (P2 V2 O9)'
_chemical_formula_sum 'Cd O9 P2 V2'
_chemical_name_systematic 'Cadmium tecto-divanadatodiphosphate'
_space_group_IT_number 62
_symmetry_cell_setting orthorhombic
_symmetry_Int_Tables_number 62
_symmetry_space_group_name_Hall '-P 2ac 2n'
_symmetry_space_group_name_H-M 'P n m a'
_cell_angle_alpha 90
_cell_angle_beta 90
_cell_angle_gamma 90
_cell_formula_units_Z 4
_cell_length_a 14.308(2)
_cell_length_b 6.318(1)
_cell_length_c 7.248(1)
_cell_volume 655.2
_refine_ls_R_factor_all 0.038
_cod_database_code 1001605

loop_
_symmetry_equiv_pos_as_xyz
x,y,z
1/2+x,1/2-y,1/2-z
-x,1/2+y,-z
1/2-x,-y,1/2+z
-x,-y,-z
1/2-x,1/2+y,1/2+z
x,1/2-y,z
1/2+x,y,1/2-z

loop_
_atom_site_label
_atom_site_type_symbol
_atom_site_symmetry_multiplicity
_atom_site_Wyckoff_symbol
_atom_site_fract_x
_atom_site_fract_y
_atom_site_fract_z
_atom_site_occupancy
_atom_site_attached_hydrogens
_atom_site_calc_flag
Cd1 Cd2+ 4 c 0.22096(9) 0.25 0.1207(2) 1. 0 d
V1 V3+ 4 c 0.3783(2) 0.75 0.1488(4) 1. 0 d
V2 V3+ 4 a 0. 0.5 0. 1. 0 d
P1 P5+ 4 c 0.1926(3) 0.75 0.1101(7) 1. 0 d
P2 P5+ 4 c 0.4309(3) 0.25 0.1317(7) 1. 0 d
O1 O2- 8 d 0.3643(5) 0.439(1) 0.120(1) 1. 0 d
O2 O2- 4 c 0.2636(8) 0.75 -0.047(2) 1. 0 d
O3 O2- 4 c 0.496(1) 0.75 0.017(2) 1. 0 d
O4 O2- 4 c 0.2531(8) 0.75 0.285(2) 1. 0 d
O5 O2- 4 c 0.4480(7) 0.75 0.371(2) 1. 0 d
O6 O2- 4 c -0.0215(8) 0.25 0.180(2) 1. 0 d
O7 O2- 8 d 0.1316(5) 0.549(1) 0.105(1) 1. 0 d

loop_
_atom_type_symbol
_atom_type_oxidation_number
Cd2+ 2.000
V3+ 3.000
P5+ 5.000
O2- -2.000
